data_7707435
loop_
_publ_author_name
'Lee, Justin L.'
'Oswald, Victoria F.'
'Biswas, Saborni'
'Hill, Ethan A.'
'Ziller, Joseph W.'
'Hendrich, Michael P.'
'Borovik, A. S.'

_publ_section_title
;
 Stepwise assembly of heterobimetallic complexes: synthesis, structure,
 and physical properties.
;
_journal_issue 23
_journal_name_full 'Dalton transactions (Cambridge, England : 2003)'
_journal_page_first 8111
_journal_page_last 8119
_journal_paper_doi 10.1039/d1dt01021b
_journal_volume 50
_journal_year 2021
_chemical_absolute_configuration ad
_chemical_formula_sum 'C52 H64 F3 Fe N7 Ni O7 P3 S'
_chemical_formula_weight 1195.63
_chemical_properties_physical Air-sensitive,Moisture-sensitive,Heat-sensitive,Oxygen-sensitive
_space_group_crystal_system orthorhombic
_space_group_IT_number 29
_space_group_name_Hall 'P 2c -2ac'
_space_group_name_H-M_alt 'P c a 21'
_atom_sites_solution_hydrogens mixed
_atom_sites_solution_primary direct
_atom_sites_solution_secondary difmap
_audit_creation_method SHELXL-2014/7
_audit_update_record
;
2021-03-23 deposited with the CCDC.	2021-05-13 downloaded from the CCDC.
;
_cell_angle_alpha 90
_cell_angle_beta 90
_cell_angle_gamma 90
_cell_formula_units_Z 8
_cell_length_a 21.3910(9)
_cell_length_b 17.3399(8)
_cell_length_c 29.1742(13)
_cell_measurement_reflns_used 9885
_cell_measurement_temperature 93(2)
_cell_measurement_theta_max 28.67
_cell_measurement_theta_min 2.34
_cell_volume 10821.2(8)
_computing_cell_refinement 'Bruker SAINT 8.34a, 2013'
_computing_data_collection 'Bruker APEX2 2014.11-0, 2014'
_computing_data_reduction 'Bruker SAINT 8.34a, 2013'
_computing_molecular_graphics 'Bruker SHELXTL'
_computing_publication_material 'Bruker SHELXTL'
_computing_structure_refinement 'SHELXL-2014/7 (Sheldrick, 2014)'
_computing_structure_solution 'Bruker SHELXTL 2014/4'
_diffrn_ambient_temperature 93(2)
_diffrn_measured_fraction_theta_full 1.000
_diffrn_measured_fraction_theta_max 0.999
_diffrn_measurement_device_type 'Bruker SMART APEX II CCD'
_diffrn_measurement_method '\f and \w scans'
_diffrn_radiation_type MoK\a
_diffrn_radiation_wavelength 0.71073
_diffrn_reflns_av_R_equivalents 0.1046
_diffrn_reflns_av_unetI/netI 0.0840
_diffrn_reflns_Laue_measured_fraction_full 1.000
_diffrn_reflns_Laue_measured_fraction_max 0.999
_diffrn_reflns_limit_h_max 28
_diffrn_reflns_limit_h_min -28
_diffrn_reflns_limit_k_max 23
_diffrn_reflns_limit_k_min -23
_diffrn_reflns_limit_l_max 39
_diffrn_reflns_limit_l_min -39
_diffrn_reflns_number 152061
_diffrn_reflns_point_group_measured_fraction_full 1.000
_diffrn_reflns_point_group_measured_fraction_max 0.999
_diffrn_reflns_theta_full 25.500
_diffrn_reflns_theta_max 28.720
_diffrn_reflns_theta_min 1.396
_diffrn_source 'fine-focus sealed tube'
_exptl_absorpt_coefficient_mu 0.812
_exptl_absorpt_correction_T_max 0.7458
_exptl_absorpt_correction_T_min 0.6779
_exptl_absorpt_correction_type multi-scan
_exptl_absorpt_process_details 'Bruker SADABS 2014/5'
_exptl_crystal_colour orange
_exptl_crystal_density_diffrn 1.468
_exptl_crystal_density_meas ?
_exptl_crystal_density_method not_measured
_exptl_crystal_description prism
_exptl_crystal_F_000 4984
_exptl_crystal_recrystallization_method 'Re-crystallisation from solvent: hexane, methylene chloride'
_exptl_crystal_size_max 0.258
_exptl_crystal_size_mid 0.099
_exptl_crystal_size_min 0.086
_refine_diff_density_max 1.056
_refine_diff_density_min -0.828
_refine_diff_density_rms 0.093
_refine_ls_abs_structure_details
; 
 Refined as an inversion twin. 
;
_refine_ls_abs_structure_Flack 0.245(12)
_refine_ls_extinction_method none
_refine_ls_goodness_of_fit_ref 1.010
_refine_ls_hydrogen_treatment mixed
_refine_ls_matrix_type full
_refine_ls_number_parameters 1356
_refine_ls_number_reflns 27950
_refine_ls_number_restraints 3
_refine_ls_restrained_S_all 1.010
_refine_ls_R_factor_all 0.0858
_refine_ls_R_factor_gt 0.0532
_refine_ls_shift/su_max 0.002
_refine_ls_shift/su_mean 0.000
_refine_ls_structure_factor_coef Fsqd
_refine_ls_weighting_details 'w=1/[\s^2^(Fo^2^)+(0.0318P)^2^+8.3974P] where P=(Fo^2^+2Fc^2^)/3'
_refine_ls_weighting_scheme calc
_refine_ls_wR_factor_gt 0.0877
_refine_ls_wR_factor_ref 0.0988
_reflns_Friedel_coverage 0.962
_reflns_Friedel_fraction_full 1.000
_reflns_Friedel_fraction_max 0.999
_reflns_number_gt 21063
_reflns_number_total 27950
_reflns_threshold_expression 'I > 2\s(I)'
_cod_data_source_file d1dt01021b2.cif
_cod_data_source_block asb621
_cod_depositor_comments
;
The following automatic conversions were performed:

data item '_exptl_crystal_density_meas' value 'not_measured' was
changed to '?' -- the value is perceived as not measured.

Automatic conversion script
Id: cif_fix_values 7556 2019-12-06 15:28:31Z antanas 

 Adding full bibliography for 7707432--7707435.cif.
;
_cod_database_code 7707435
_shelx_shelxl_version_number 2014/7
_shelx_space_group_comment
; 
The symmetry employed for this shelxl refinement is uniquely defined 
by the following loop, which should always be used as a source of 
symmetry information in preference to the above space-group names. 
They are only intended as comments. 
;
_shelx_estimated_absorpt_t_min 0.818
_shelx_estimated_absorpt_t_max 0.933
_exptl_absorpt_special_details
; 
Reflections not merged 
156938 Corrected reflections written to file asb621s.hkl 
Estimated minimum and maximum transmission:  0.6779  0.7458 
The ratio(0.9090) of these values is more reliable than their absolute values 
Additional spherical absorption correction applied with mu*r =  0.2000 
Lambda/2 correction factor = 0.00150 
;

loop_
_space_group_symop_operation_xyz
'x, y, z'
'-x, -y, z+1/2'
'x+1/2, -y, z'
'-x+1/2, y, z+1/2'

loop_
_atom_site_label
_atom_site_type_symbol
_atom_site_fract_x
_atom_site_fract_y
_atom_site_fract_z
_atom_site_U_iso_or_equiv
_atom_site_adp_type
_atom_site_occupancy
_atom_site_site_symmetry_order
_atom_site_calc_flag
_atom_site_refinement_flags_posn
_atom_site_refinement_flags_adp
_atom_site_refinement_flags_occupancy
_atom_site_disorder_assembly
_atom_site_disorder_group
Ni1 Ni 0.94352(3) 0.91215(4) 1.21014(2) 0.01027(15) Uani 1 1 d . . . . .
Fe1 Fe 0.89305(3) 0.96808(4) 1.10356(3) 0.01002(15) Uani 1 1 d . . . . .
P1 P 0.95095(6) 1.14305(8) 1.09757(5) 0.0132(3) Uani 1 1 d . . . . .
P2 P 0.96200(7) 0.80582(8) 1.11161(5) 0.0164(3) Uani 1 1 d . . . . .
P3 P 0.79060(6) 0.92978(8) 1.17929(5) 0.0116(3) Uani 1 1 d . . . . .
O1 O 0.93894(17) 0.9857(2) 1.15803(13) 0.0138(8) Uani 1 1 d D . . . .
H1 H 0.942(3) 1.0327(9) 1.1660(18) 0.014(16) Uiso 1 1 d D . . . .
O2 O 0.96307(18) 1.1363(2) 1.14802(13) 0.0176(9) Uani 1 1 d . . . . .
O3 O 0.96099(18) 0.8268(2) 1.16136(13) 0.0156(8) Uani 1 1 d . . . . .
O4 O 0.84573(16) 0.9030(2) 1.20674(13) 0.0123(8) Uani 1 1 d . . . . .
N1 N 0.8422(2) 0.9584(2) 1.03718(15) 0.0135(10) Uani 1 1 d . . . . .
N2 N 0.9106(2) 1.0720(3) 1.07571(15) 0.0131(10) Uani 1 1 d . . . . .
N3 N 0.9298(2) 0.8701(3) 1.07906(16) 0.0168(10) Uani 1 1 d . . . . .
N4 N 0.8066(2) 0.9468(3) 1.12596(16) 0.0143(10) Uani 1 1 d . . . . .
N5 N 1.0419(2) 0.9214(3) 1.22303(16) 0.0152(10) Uani 1 1 d . . . . .
N6 N 0.9468(2) 0.8271(3) 1.26173(17) 0.0180(11) Uani 1 1 d . . . . .
N7 N 0.9392(2) 0.9904(3) 1.26728(17) 0.0188(11) Uani 1 1 d . . . . .
C1 C 0.8858(3) 1.0881(3) 1.02932(19) 0.0159(12) Uani 1 1 d . . . . .
H1A H 0.9167 1.1184 1.0116 0.019 Uiso 1 1 calc R U . . .
H1B H 0.8469 1.1188 1.0317 0.019 Uiso 1 1 calc R U . . .
C2 C 0.8725(3) 1.0124(3) 1.00489(19) 0.0186(12) Uani 1 1 d . . . . .
H2A H 0.8447 1.0218 0.9783 0.022 Uiso 1 1 calc R U . . .
H2B H 0.9120 0.9899 0.9934 0.022 Uiso 1 1 calc R U . . .
C3 C 0.9132(3) 0.8487(3) 1.0317(2) 0.0224(14) Uani 1 1 d . . . . .
H3A H 0.9149 0.7920 1.0281 0.027 Uiso 1 1 calc R U . . .
H3B H 0.9432 0.8721 1.0099 0.027 Uiso 1 1 calc R U . . .
C4 C 0.8479(3) 0.8773(3) 1.0216(2) 0.0229(14) Uani 1 1 d . . . . .
H4A H 0.8396 0.8740 0.9883 0.028 Uiso 1 1 calc R U . . .
H4B H 0.8169 0.8447 1.0377 0.028 Uiso 1 1 calc R U . . .
C5 C 0.7557(3) 0.9435(4) 1.09182(19) 0.0205(13) Uani 1 1 d . . . . .
H5A H 0.7184 0.9707 1.1037 0.025 Uiso 1 1 calc R U . . .
H5B H 0.7441 0.8892 1.0859 0.025 Uiso 1 1 calc R U . . .
C6 C 0.7774(3) 0.9811(3) 1.0479(2) 0.0204(13) Uani 1 1 d . . . . .
H6A H 0.7495 0.9656 1.0225 0.025 Uiso 1 1 calc R U . . .
H6B H 0.7750 1.0379 1.0511 0.025 Uiso 1 1 calc R U . . .
C7 C 0.9055(2) 1.2298(3) 1.08628(19) 0.0130(11) Uani 1 1 d . . . . .
C8 C 0.8592(3) 1.2467(3) 1.1181(2) 0.0182(12) Uani 1 1 d . . . . .
H8A H 0.8553 1.2161 1.1449 0.022 Uiso 1 1 calc R U . . .
C9 C 0.8186(3) 1.3080(3) 1.1109(2) 0.0213(13) Uani 1 1 d . . . . .
H9 H 0.7872 1.3191 1.1329 0.026 Uiso 1 1 calc R U . . .
C10 C 0.8236(3) 1.3530(3) 1.0719(2) 0.0218(13) Uani 1 1 d . . . . .
H10 H 0.7958 1.3949 1.0671 0.026 Uiso 1 1 calc R U . . .
C11 C 0.8693(3) 1.3364(3) 1.0403(2) 0.0218(13) Uani 1 1 d . . . . .
H11 H 0.8726 1.3668 1.0133 0.026 Uiso 1 1 calc R U . . .
C12 C 0.9108(3) 1.2756(3) 1.0472(2) 0.0194(12) Uani 1 1 d . . . . .
H12 H 0.9426 1.2654 1.0254 0.023 Uiso 1 1 calc R U . . .
C13 C 1.0240(3) 1.1493(3) 1.06609(19) 0.0175(12) Uani 1 1 d . . . . .
C14 C 1.0591(3) 1.2160(4) 1.0635(2) 0.0264(14) Uani 1 1 d . . . . .
H14 H 1.0440 1.2624 1.0769 0.032 Uiso 1 1 calc R U . . .
C15 C 1.1174(3) 1.2151(4) 1.0410(2) 0.0321(17) Uani 1 1 d . . . . .
H15 H 1.1411 1.2612 1.0385 0.039 Uiso 1 1 calc R U . . .
C16 C 1.1400(3) 1.1473(4) 1.0226(2) 0.0343(17) Uani 1 1 d . . . . .
H16 H 1.1792 1.1469 1.0072 0.041 Uiso 1 1 calc R U . . .
C17 C 1.1062(3) 1.0810(5) 1.0265(2) 0.0336(17) Uani 1 1 d . . . . .
H17 H 1.1226 1.0342 1.0145 0.040 Uiso 1 1 calc R U . . .
C18 C 1.0482(3) 1.0811(4) 1.0477(2) 0.0238(14) Uani 1 1 d . . . . .
H18 H 1.0248 1.0347 1.0498 0.029 Uiso 1 1 calc R U . . .
C19 C 1.0423(3) 0.7912(4) 1.0931(2) 0.0228(14) Uani 1 1 d . . . . .
C20 C 1.0668(3) 0.8339(4) 1.0569(2) 0.0361(17) Uani 1 1 d . . . . .
H20 H 1.0404 0.8682 1.0406 0.043 Uiso 1 1 calc R U . . .
C21 C 1.1289(3) 0.8271(6) 1.0442(3) 0.055(3) Uani 1 1 d . . . . .
H21 H 1.1449 0.8566 1.0194 0.067 Uiso 1 1 calc R U . . .
C22 C 1.1673(4) 0.7774(5) 1.0679(3) 0.054(2) Uani 1 1 d . . . . .
H22 H 1.2101 0.7729 1.0594 0.065 Uiso 1 1 calc R U . . .
C23 C 1.1446(3) 0.7340(5) 1.1038(3) 0.044(2) Uani 1 1 d . . . . .
H23 H 1.1714 0.6998 1.1198 0.053 Uiso 1 1 calc R U . . .
C24 C 1.0819(3) 0.7406(4) 1.1164(2) 0.0310(16) Uani 1 1 d . . . . .
H24 H 1.0660 0.7104 1.1409 0.037 Uiso 1 1 calc R U . . .
C25 C 0.9196(3) 0.7160(3) 1.1045(2) 0.0190(12) Uani 1 1 d . . . . .
C26 C 0.9472(3) 0.6435(3) 1.0988(2) 0.0252(14) Uani 1 1 d . . . . .
H26 H 0.9913 0.6389 1.0964 0.030 Uiso 1 1 calc R U . . .
C27 C 0.9096(4) 0.5784(4) 1.0965(2) 0.0327(17) Uani 1 1 d . . . . .
H27 H 0.9284 0.5292 1.0929 0.039 Uiso 1 1 calc R U . . .
C28 C 0.8453(4) 0.5838(4) 1.0993(2) 0.0363(18) Uani 1 1 d . . . . .
H28 H 0.8203 0.5386 1.0977 0.044 Uiso 1 1 calc R U . . .
C29 C 0.8177(3) 0.6551(4) 1.1043(3) 0.0381(17) Uani 1 1 d . . . . .
H29 H 0.7735 0.6594 1.1056 0.046 Uiso 1 1 calc R U . . .
C30 C 0.8548(3) 0.7204(3) 1.1073(2) 0.0276(15) Uani 1 1 d . . . . .
H30 H 0.8355 0.7693 1.1113 0.033 Uiso 1 1 calc R U . . .
C31 C 0.7286(2) 0.8593(3) 1.18254(18) 0.0133(11) Uani 1 1 d . . . . .
C32 C 0.7439(3) 0.7819(3) 1.1883(2) 0.0195(13) Uani 1 1 d . . . . .
H32 H 0.7863 0.7672 1.1927 0.023 Uiso 1 1 calc R U . . .
C33 C 0.6972(3) 0.7261(3) 1.1875(2) 0.0271(15) Uani 1 1 d . . . . .
H33 H 0.7078 0.6731 1.1907 0.032 Uiso 1 1 calc R U . . .
C34 C 0.6355(3) 0.7473(3) 1.1820(2) 0.0246(14) Uani 1 1 d . . . . .
H34 H 0.6038 0.7089 1.1818 0.030 Uiso 1 1 calc R U . . .
C35 C 0.6194(3) 0.8234(3) 1.1767(2) 0.0218(13) Uani 1 1 d . . . . .
H35 H 0.5768 0.8375 1.1729 0.026 Uiso 1 1 calc R U . . .
C36 C 0.6657(2) 0.8797(3) 1.1770(2) 0.0176(12) Uani 1 1 d . . . . .
H36 H 0.6546 0.9324 1.1734 0.021 Uiso 1 1 calc R U . . .
C37 C 0.7594(2) 1.0172(3) 1.20493(19) 0.0133(11) Uani 1 1 d . . . . .
C38 C 0.7381(2) 1.0155(3) 1.2499(2) 0.0166(12) Uani 1 1 d . . . . .
H38 H 0.7332 0.9674 1.2651 0.020 Uiso 1 1 calc R U . . .
C39 C 0.7240(2) 1.0835(3) 1.2730(2) 0.0203(13) Uani 1 1 d . . . . .
H39 H 0.7102 1.0822 1.3040 0.024 Uiso 1 1 calc R U . . .
C40 C 0.7303(3) 1.1530(3) 1.2504(2) 0.0234(14) Uani 1 1 d . . . . .
H40 H 0.7216 1.1997 1.2661 0.028 Uiso 1 1 calc R U . . .
C41 C 0.7490(3) 1.1555(3) 1.2052(2) 0.0219(14) Uani 1 1 d . . . . .
H41 H 0.7517 1.2036 1.1898 0.026 Uiso 1 1 calc R U . . .
C42 C 0.7639(2) 1.0874(3) 1.1820(2) 0.0168(12) Uani 1 1 d . . . . .
H42 H 0.7771 1.0891 1.1509 0.020 Uiso 1 1 calc R U . . .
C43 C 1.0805(3) 0.9206(4) 1.1815(2) 0.0231(14) Uani 1 1 d . . . . .
H43A H 1.0818 0.8682 1.1690 0.035 Uiso 1 1 calc R U . . .
H43B H 1.1230 0.9374 1.1891 0.035 Uiso 1 1 calc R U . . .
H43C H 1.0624 0.9556 1.1587 0.035 Uiso 1 1 calc R U . . .
C44 C 1.0591(3) 0.8573(4) 1.2548(3) 0.0296(16) Uani 1 1 d . . . . .
H44A H 1.0989 0.8340 1.2443 0.036 Uiso 1 1 calc R U . . .
H44B H 1.0661 0.8788 1.2858 0.036 Uiso 1 1 calc R U . . .
C45 C 1.0114(3) 0.7965(4) 1.2577(3) 0.0330(17) Uani 1 1 d . . . . .
H45A H 1.0204 0.7636 1.2847 0.040 Uiso 1 1 calc R U . . .
H45B H 1.0141 0.7636 1.2300 0.040 Uiso 1 1 calc R U . . .
C46 C 0.9029(3) 0.7627(3) 1.2528(2) 0.0206(13) Uani 1 1 d . . . . .
H46A H 0.8598 0.7814 1.2555 0.031 Uiso 1 1 calc R U . . .
H46B H 0.9099 0.7216 1.2753 0.031 Uiso 1 1 calc R U . . .
H46C H 0.9098 0.7426 1.2219 0.031 Uiso 1 1 calc R U . . .
C47 C 0.9338(3) 0.8630(4) 1.3063(2) 0.0283(16) Uani 1 1 d . . . . .
H47A H 0.9733 0.8666 1.3238 0.034 Uiso 1 1 calc R U . . .
H47B H 0.9049 0.8294 1.3237 0.034 Uiso 1 1 calc R U . . .
C48 C 0.9061(3) 0.9407(4) 1.3027(2) 0.0321(16) Uani 1 1 d . . . . .
H48A H 0.9084 0.9664 1.3330 0.038 Uiso 1 1 calc R U . . .
H48B H 0.8614 0.9359 1.2943 0.038 Uiso 1 1 calc R U . . .
C49 C 0.9014(3) 1.0596(3) 1.2592(2) 0.0204(13) Uani 1 1 d . . . . .
H49A H 0.8589 1.0444 1.2504 0.031 Uiso 1 1 calc R U . . .
H49B H 0.9202 1.0901 1.2345 0.031 Uiso 1 1 calc R U . . .
H49C H 0.8998 1.0905 1.2873 0.031 Uiso 1 1 calc R U . . .
C50 C 1.0023(3) 1.0113(4) 1.2822(3) 0.0377(18) Uani 1 1 d . . . . .
H50A H 1.0136 0.9804 1.3095 0.045 Uiso 1 1 calc R U . . .
H50B H 1.0030 1.0664 1.2911 0.045 Uiso 1 1 calc R U . . .
C51 C 1.0487(3) 0.9978(4) 1.2457(2) 0.0275(15) Uani 1 1 d . . . . .
H51A H 1.0912 1.0016 1.2590 0.033 Uiso 1 1 calc R U . . .
H51B H 1.0445 1.0388 1.2223 0.033 Uiso 1 1 calc R U . . .
Ni2 Ni 0.94212(3) 1.41302(4) 1.28953(2) 0.01132(15) Uani 1 1 d . . . . .
Fe2 Fe 0.99430(3) 1.47555(4) 1.39373(3) 0.00998(15) Uani 1 1 d . . . . .
P4 P 0.93249(6) 1.64902(8) 1.39716(5) 0.0126(3) Uani 1 1 d . . . . .
P5 P 0.92962(6) 1.31058(8) 1.39015(5) 0.0140(3) Uani 1 1 d . . . . .
P6 P 1.09558(6) 1.43227(8) 1.31651(5) 0.0101(3) Uani 1 1 d . . . . .
O8 O 0.94728(17) 1.4890(2) 1.33983(13) 0.0144(9) Uani 1 1 d D . . . .
H8 H 0.935(3) 1.5356(11) 1.339(2) 0.04(2) Uiso 1 1 d D . . . .
O9 O 0.91847(18) 1.6361(2) 1.34739(13) 0.0167(8) Uani 1 1 d . . . . .
O10 O 0.92976(17) 1.3278(2) 1.33960(13) 0.0148(8) Uani 1 1 d . . . . .
O11 O 1.03895(16) 1.4044(2) 1.29071(13) 0.0124(8) Uani 1 1 d . . . . .
N8 N 1.0490(2) 1.4716(2) 1.45837(15) 0.0135(10) Uani 1 1 d . . . . .
N9 N 0.9721(2) 1.5790(3) 1.42122(15) 0.0137(10) Uani 1 1 d . . . . .
N10 N 0.9616(2) 1.3777(3) 1.42055(16) 0.0161(10) Uani 1 1 d . . . . .
N11 N 1.0811(2) 1.4566(3) 1.36915(15) 0.0127(9) Uani 1 1 d . . . . .
N12 N 0.8431(2) 1.4218(3) 1.27950(17) 0.0197(11) Uani 1 1 d . . . . .
N13 N 0.9366(2) 1.3283(3) 1.23806(15) 0.0140(10) Uani 1 1 d . . . . .
N14 N 0.9435(2) 1.4919(3) 1.23224(17) 0.0202(12) Uani 1 1 d . . . . .
C53 C 0.9985(3) 1.5981(3) 1.4665(2) 0.0174(13) Uani 1 1 d . . . . .
H53A H 0.9672 1.6263 1.4850 0.021 Uiso 1 1 calc R U . . .
H53B H 1.0356 1.6317 1.4627 0.021 Uiso 1 1 calc R U . . .
C54 C 1.0171(3) 1.5243(3) 1.49072(19) 0.0156(12) Uani 1 1 d . . . . .
H54A H 1.0453 1.5364 1.5166 0.019 Uiso 1 1 calc R U . . .
H54B H 0.9793 1.4988 1.5032 0.019 Uiso 1 1 calc R U . . .
C55 C 0.9820(3) 1.3596(3) 1.4681(2) 0.0227(14) Uani 1 1 d . . . . .
H55A H 0.9816 1.3031 1.4731 0.027 Uiso 1 1 calc R U . . .
H55B H 0.9533 1.3838 1.4905 0.027 Uiso 1 1 calc R U . . .
C56 C 1.0476(3) 1.3907(3) 1.4743(2) 0.0208(13) Uani 1 1 d . . . . .
H56A H 1.0597 1.3881 1.5070 0.025 Uiso 1 1 calc R U . . .
H56B H 1.0776 1.3594 1.4564 0.025 Uiso 1 1 calc R U . . .
C57 C 1.1340(2) 1.4581(3) 1.40182(19) 0.0173(12) Uani 1 1 d . . . . .
H57A H 1.1697 1.4865 1.3883 0.021 Uiso 1 1 calc R U . . .
H57B H 1.1477 1.4049 1.4088 0.021 Uiso 1 1 calc R U . . .
C58 C 1.1120(3) 1.4984(3) 1.44590(19) 0.0170(12) Uani 1 1 d . . . . .
H58A H 1.1415 1.4869 1.4711 0.020 Uiso 1 1 calc R U . . .
H58B H 1.1114 1.5549 1.4411 0.020 Uiso 1 1 calc R U . . .
C59 C 0.9802(3) 1.7355(3) 1.40324(18) 0.0130(11) Uani 1 1 d . . . . .
C60 C 1.0364(3) 1.7344(3) 1.3789(2) 0.0197(13) Uani 1 1 d . . . . .
H60 H 1.0466 1.6906 1.3608 0.024 Uiso 1 1 calc R U . . .
C61 C 1.0774(3) 1.7960(3) 1.3808(2) 0.0222(14) Uani 1 1 d . . . . .
H61 H 1.1156 1.7941 1.3642 0.027 Uiso 1 1 calc R U . . .
C62 C 1.0629(3) 1.8604(3) 1.40679(19) 0.0203(13) Uani 1 1 d . . . . .
H62 H 1.0906 1.9031 1.4078 0.024 Uiso 1 1 calc R U . . .
C63 C 1.0074(3) 1.8617(3) 1.43127(19) 0.0208(13) Uani 1 1 d . . . . .
H63 H 0.9972 1.9055 1.4493 0.025 Uiso 1 1 calc R U . . .
C64 C 0.9664(3) 1.7995(3) 1.42978(18) 0.0152(11) Uani 1 1 d . . . . .
H64 H 0.9287 1.8009 1.4470 0.018 Uiso 1 1 calc R U . . .
C65 C 0.8602(3) 1.6644(3) 1.4282(2) 0.0190(13) Uani 1 1 d . . . . .
C66 C 0.8231(3) 1.7291(4) 1.4194(2) 0.0238(14) Uani 1 1 d . . . . .
H66 H 0.8375 1.7678 1.3989 0.029 Uiso 1 1 calc R U . . .
C67 C 0.7650(3) 1.7368(4) 1.4405(2) 0.0342(17) Uani 1 1 d . . . . .
H67 H 0.7399 1.7808 1.4345 0.041 Uiso 1 1 calc R U . . .
C68 C 0.7438(3) 1.6805(4) 1.4703(3) 0.0385(19) Uani 1 1 d . . . . .
H68 H 0.7041 1.6857 1.4845 0.046 Uiso 1 1 calc R U . . .
C69 C 0.7808(3) 1.6162(4) 1.4796(3) 0.0360(18) Uani 1 1 d . . . . .
H69 H 0.7665 1.5781 1.5005 0.043 Uiso 1 1 calc R U . . .
C70 C 0.8382(3) 1.6078(3) 1.4584(2) 0.0235(14) Uani 1 1 d . . . . .
H70 H 0.8628 1.5633 1.4644 0.028 Uiso 1 1 calc R U . . .
C71 C 0.8507(3) 1.2933(3) 1.4097(2) 0.0188(13) Uani 1 1 d . . . . .
C72 C 0.8259(3) 1.3375(4) 1.4454(2) 0.0275(15) Uani 1 1 d . . . . .
H72 H 0.8507 1.3758 1.4599 0.033 Uiso 1 1 calc R U . . .
C73 C 0.7645(3) 1.3250(4) 1.4596(3) 0.0396(18) Uani 1 1 d . . . . .
H73 H 0.7474 1.3553 1.4837 0.048 Uiso 1 1 calc R U . . .
C74 C 0.7282(3) 1.2689(4) 1.4389(3) 0.0394(19) Uani 1 1 d . . . . .
H74 H 0.6865 1.2607 1.4489 0.047 Uiso 1 1 calc R U . . .
C75 C 0.7523(3) 1.2249(4) 1.4036(2) 0.0305(16) Uani 1 1 d . . . . .
H75 H 0.7273 1.1863 1.3895 0.037 Uiso 1 1 calc R U . . .
C76 C 0.8133(3) 1.2375(3) 1.3890(2) 0.0217(13) Uani 1 1 d . . . . .
H76 H 0.8297 1.2076 1.3645 0.026 Uiso 1 1 calc R U . . .
C77 C 0.9726(3) 1.2219(3) 1.4000(2) 0.0163(12) Uani 1 1 d . . . . .
C78 C 0.9469(3) 1.1532(3) 1.4158(2) 0.0212(13) Uani 1 1 d . . . . .
H78 H 0.9040 1.1509 1.4242 0.025 Uiso 1 1 calc R U . . .
C79 C 0.9846(3) 1.0874(3) 1.4192(2) 0.0267(15) Uani 1 1 d . . . . .
H79 H 0.9667 1.0404 1.4295 0.032 Uiso 1 1 calc R U . . .
C80 C 1.0463(3) 1.0892(4) 1.4082(2) 0.0257(15) Uani 1 1 d . . . . .
H80 H 1.0711 1.0439 1.4107 0.031 Uiso 1 1 calc R U . . .
C81 C 1.0733(3) 1.1585(3) 1.3930(2) 0.0287(14) Uani 1 1 d . . . . .
H81 H 1.1165 1.1607 1.3855 0.034 Uiso 1 1 calc R U . . .
C82 C 1.0361(3) 1.2240(3) 1.3890(2) 0.0247(14) Uani 1 1 d . . . . .
H82 H 1.0543 1.2709 1.3787 0.030 Uiso 1 1 calc R U . . .
C83 C 1.1555(2) 1.3596(3) 1.31349(18) 0.0102(11) Uani 1 1 d . . . . .
C84 C 1.1388(3) 1.2831(3) 1.30619(19) 0.0163(12) Uani 1 1 d . . . . .
H84 H 1.0960 1.2703 1.3017 0.020 Uiso 1 1 calc R U . . .
C85 C 1.1837(3) 1.2249(3) 1.3054(2) 0.0194(13) Uani 1 1 d . . . . .
H85 H 1.1716 1.1727 1.3010 0.023 Uiso 1 1 calc R U . . .
C86 C 1.2461(3) 1.2437(3) 1.3111(2) 0.0195(12) Uani 1 1 d . . . . .
H86 H 1.2768 1.2041 1.3107 0.023 Uiso 1 1 calc R U . . .
C87 C 1.2643(3) 1.3199(3) 1.3173(2) 0.0180(12) Uani 1 1 d . . . . .
H87 H 1.3073 1.3326 1.3206 0.022 Uiso 1 1 calc R U . . .
C88 C 1.2189(2) 1.3775(3) 1.31876(19) 0.0153(11) Uani 1 1 d . . . . .
H88 H 1.2312 1.4296 1.3234 0.018 Uiso 1 1 calc R U . . .
C89 C 1.1281(2) 1.5155(3) 1.28709(19) 0.0111(11) Uani 1 1 d . . . . .
C90 C 1.1486(2) 1.5082(3) 1.24128(19) 0.0137(12) Uani 1 1 d . . . . .
H90 H 1.1531 1.4586 1.2279 0.016 Uiso 1 1 calc R U . . .
C91 C 1.1623(2) 1.5734(3) 1.21601(19) 0.0173(12) Uani 1 1 d . . . . .
H91 H 1.1755 1.5685 1.1851 0.021 Uiso 1 1 calc R U . . .
C92 C 1.1568(2) 1.6459(3) 1.2356(2) 0.0178(12) Uani 1 1 d . . . . .
H92 H 1.1651 1.6905 1.2177 0.021 Uiso 1 1 calc R U . . .
C93 C 1.1395(3) 1.6537(3) 1.2809(2) 0.0181(13) Uani 1 1 d . . . . .
H93 H 1.1375 1.7033 1.2945 0.022 Uiso 1 1 calc R U . . .
C94 C 1.1250(2) 1.5883(3) 1.30648(19) 0.0143(11) Uani 1 1 d . . . . .
H94 H 1.1128 1.5937 1.3376 0.017 Uiso 1 1 calc R U . . .
C95 C 0.8079(3) 1.4244(4) 1.3223(2) 0.0322(17) Uani 1 1 d . . . . .
H95A H 0.8155 1.3770 1.3398 0.048 Uiso 1 1 calc R U . . .
H95B H 0.7632 1.4290 1.3156 0.048 Uiso 1 1 calc R U . . .
H95C H 0.8215 1.4690 1.3404 0.048 Uiso 1 1 calc R U . . .
C96 C 0.8248(4) 1.3612(5) 1.2447(3) 0.0194(19) Uiso 0.66 1 d . . P A 1
H96A H 0.8213 1.3852 1.2140 0.023 Uiso 0.66 1 calc R U P A 1
H96B H 0.7835 1.3394 1.2529 0.023 Uiso 0.66 1 calc R U P A 1
C96B C 0.8268(8) 1.3353(9) 1.2706(6) 0.017(3) Uiso 0.34 1 d . . P A 2
H96C H 0.8367 1.3033 1.2978 0.020 Uiso 0.34 1 calc R U P A 2
H96D H 0.7820 1.3291 1.2630 0.020 Uiso 0.34 1 calc R U P A 2
C97 C 0.8730(4) 1.2973(5) 1.2432(3) 0.016(2) Uiso 0.7 1 d . . P A 1
H97A H 0.8705 1.2667 1.2718 0.019 Uiso 0.7 1 calc R U P A 1
H97B H 0.8637 1.2625 1.2172 0.019 Uiso 0.7 1 calc R U P A 1
C97B C 0.8679(9) 1.3135(12) 1.2301(7) 0.013(5) Uiso 0.3 1 d . . P A 2
H97C H 0.8619 1.2580 1.2233 0.016 Uiso 0.3 1 calc R U P A 2
H97D H 0.8542 1.3431 1.2029 0.016 Uiso 0.3 1 calc R U P A 2
C98 C 0.9794(3) 1.2626(3) 1.2457(2) 0.0270(15) Uani 1 1 d . . . . .
H98A H 1.0227 1.2808 1.2449 0.040 Uiso 1 1 calc R U . . .
H98B H 0.9731 1.2240 1.2216 0.040 Uiso 1 1 calc R U . . .
H98C H 0.9707 1.2394 1.2757 0.040 Uiso 1 1 calc R U . . .
C99 C 0.9481(5) 1.3650(5) 1.1924(3) 0.018(2) Uiso 0.73 1 d . . P A 1
H99A H 0.9078 1.3710 1.1762 0.022 Uiso 0.73 1 calc R U P A 1
H99B H 0.9749 1.3306 1.1738 0.022 Uiso 0.73 1 calc R U P A 1
C99B C 0.9671(13) 1.3694(15) 1.1998(9) 0.023(6) Uiso 0.27 1 d . . P A 2
H99C H 0.9626 1.3384 1.1715 0.027 Uiso 0.27 1 calc R U P A 2
H99D H 1.0123 1.3745 1.2064 0.027 Uiso 0.27 1 calc R U P A 2
C100 C 0.9395(7) 1.4495(8) 1.1917(5) 0.012(3) Uiso 0.35 1 d . . P A 2
H10A H 0.9628 1.4761 1.1670 0.014 Uiso 0.35 1 calc R U P A 2
H10B H 0.8952 1.4449 1.1821 0.014 Uiso 0.35 1 calc R U P A 2
C101 C 0.9836(3) 1.5598(3) 1.2383(2) 0.0209(13) Uani 1 1 d . . . . .
H10C H 1.0257 1.5432 1.2472 0.031 Uiso 1 1 calc R U . . .
H10D H 0.9661 1.5929 1.2623 0.031 Uiso 1 1 calc R U . . .
H10E H 0.9858 1.5886 1.2095 0.031 Uiso 1 1 calc R U . . .
C102 C 0.8818(4) 1.5122(5) 1.2162(3) 0.0170(18) Uiso 0.66 1 d . . P A 1
H10F H 0.8695 1.4784 1.1904 0.020 Uiso 0.66 1 calc R U P A 1
H10G H 0.8813 1.5664 1.2054 0.020 Uiso 0.66 1 calc R U P A 1
C103 C 0.8371(4) 1.5020(6) 1.2561(3) 0.016(2) Uiso 0.65 1 d . . P A 1
H10H H 0.7937 1.5086 1.2449 0.019 Uiso 0.65 1 calc R U P A 1
H10I H 0.8452 1.5427 1.2791 0.019 Uiso 0.65 1 calc R U P A 1
C105 C 0.9789(4) 1.4424(5) 1.1963(3) 0.0119(17) Uiso 0.65 1 d . . P A 1
H10J H 0.9783 1.4687 1.1661 0.014 Uiso 0.65 1 calc R U P A 1
H10K H 1.0231 1.4359 1.2058 0.014 Uiso 0.65 1 calc R U P A 1
C106 C 0.8746(7) 1.5310(9) 1.2422(6) 0.015(3) Uiso 0.34 1 d . . P A 2
H10L H 0.8778 1.5649 1.2694 0.018 Uiso 0.34 1 calc R U P A 2
H10M H 0.8629 1.5636 1.2157 0.018 Uiso 0.34 1 calc R U P A 2
C107 C 0.8237(7) 1.4732(10) 1.2503(6) 0.014(3) Uiso 0.35 1 d . . P A 2
H10N H 0.7861 1.4994 1.2625 0.017 Uiso 0.35 1 calc R U P A 2
H10O H 0.8123 1.4478 1.2211 0.017 Uiso 0.35 1 calc R U P A 2
S1 S 0.73109(6) 0.96924(8) 1.38903(5) 0.0197(3) Uani 1 1 d . . . . .
F1 F 0.82865(16) 1.05706(18) 1.37560(13) 0.0287(8) Uani 1 1 d . . . . .
F2 F 0.80096(18) 1.0490(2) 1.44648(12) 0.0374(10) Uani 1 1 d . . . . .
F3 F 0.84841(17) 0.9540(2) 1.41395(13) 0.0368(9) Uani 1 1 d . . . . .
O5 O 0.69163(19) 1.0364(2) 1.38527(16) 0.0324(11) Uani 1 1 d . . . . .
O6 O 0.7153(2) 0.9188(2) 1.42650(16) 0.0389(12) Uani 1 1 d . . . . .
O7 O 0.7467(2) 0.9320(2) 1.34657(14) 0.0274(10) Uani 1 1 d . . . . .
C52 C 0.8057(3) 1.0097(3) 1.4073(2) 0.0231(13) Uani 1 1 d . . . . .
S2 S 1.13691(9) 1.53012(12) 1.08222(7) 0.0258(4) Uiso 0.8 1 d . . P B 1
S2B S 1.1643(4) 1.4897(5) 1.0763(3) 0.0279(18) Uiso 0.2 1 d . . P B 2
F4 F 1.1141(2) 1.4248(2) 1.14404(14) 0.0482(11) Uani 1 1 d . . . . .
F5 F 1.0616(2) 1.4123(3) 1.08241(17) 0.0714(16) Uani 1 1 d . . . . .
F6 F 1.1611(3) 1.3809(3) 1.08211(19) 0.0407(14) Uiso 0.75 1 d . . P B 1
F6B F 1.0660(8) 1.5446(10) 1.1231(6) 0.046(4) Uiso 0.25 1 d . . P B 2
O12 O 1.19811(19) 1.5413(3) 1.10270(17) 0.0346(11) Uani 1 1 d . . . . .
O13 O 1.1353(3) 1.5301(3) 1.03411(17) 0.0522(15) Uani 1 1 d . . . . .
O14 O 1.0873(3) 1.5703(4) 1.1055(3) 0.0425(17) Uiso 0.75 1 d . . P B 1
O14B O 1.1861(8) 1.4053(10) 1.0756(6) 0.024(4) Uiso 0.25 1 d . . P B 2
C104 C 1.0904(13) 1.4742(16) 1.1102(10) 0.026(6) Uiso 0.22 1 d . . P B 2
C108 C 1.1195(4) 1.4310(5) 1.0978(3) 0.0259(17) Uiso 0.78 1 d . . P B 1

loop_
_atom_site_aniso_label
_atom_site_aniso_U_11
_atom_site_aniso_U_22
_atom_site_aniso_U_33
_atom_site_aniso_U_23
_atom_site_aniso_U_13
_atom_site_aniso_U_12
Ni1 0.0082(3) 0.0121(3) 0.0106(4) 0.0017(3) -0.0010(3) 0.0003(3)
Fe1 0.0100(4) 0.0111(4) 0.0090(4) 0.0010(3) -0.0016(3) -0.0002(3)
P1 0.0147(7) 0.0133(7) 0.0115(7) 0.0026(6) -0.0011(6) -0.0033(5)
P2 0.0205(7) 0.0148(7) 0.0139(8) -0.0012(6) -0.0030(6) 0.0066(6)
P3 0.0081(6) 0.0132(7) 0.0134(7) 0.0029(6) -0.0006(5) -0.0007(5)
O1 0.016(2) 0.011(2) 0.014(2) -0.0012(17) -0.0037(16) -0.0011(16)
O2 0.022(2) 0.015(2) 0.016(2) 0.0024(17) -0.0046(17) -0.0062(17)
O3 0.020(2) 0.012(2) 0.015(2) -0.0008(16) -0.0035(17) 0.0022(16)
O4 0.0101(18) 0.0151(19) 0.012(2) 0.0027(16) -0.0007(16) 0.0005(15)
N1 0.014(2) 0.012(2) 0.015(2) 0.0006(18) -0.0003(19) 0.0003(18)
N2 0.018(2) 0.014(2) 0.008(2) 0.0019(18) -0.0019(19) -0.0044(19)
N3 0.019(2) 0.017(3) 0.014(3) -0.002(2) -0.007(2) 0.006(2)
N4 0.006(2) 0.022(3) 0.014(2) 0.004(2) -0.0036(18) -0.0035(18)
N5 0.010(2) 0.019(3) 0.016(3) 0.003(2) 0.0013(19) 0.0014(19)
N6 0.010(2) 0.020(3) 0.024(3) 0.005(2) -0.003(2) 0.0002(19)
N7 0.012(2) 0.026(3) 0.018(3) -0.003(2) -0.003(2) 0.004(2)
C1 0.019(3) 0.016(3) 0.013(3) 0.004(2) -0.005(2) -0.004(2)
C2 0.027(3) 0.020(3) 0.009(3) -0.001(2) -0.004(2) -0.003(2)
C3 0.030(3) 0.021(3) 0.016(3) -0.001(2) -0.007(3) 0.008(3)
C4 0.039(4) 0.017(3) 0.013(3) -0.002(2) -0.011(3) -0.005(3)
C5 0.016(3) 0.034(3) 0.011(3) 0.005(2) -0.006(2) -0.003(2)
C6 0.016(3) 0.024(3) 0.022(3) 0.003(3) -0.008(2) -0.003(2)
C7 0.014(3) 0.013(3) 0.012(3) 0.001(2) -0.005(2) -0.003(2)
C8 0.019(3) 0.022(3) 0.014(3) -0.002(2) -0.004(2) -0.008(2)
C9 0.017(3) 0.030(3) 0.017(3) -0.010(3) 0.000(2) -0.004(2)
C10 0.019(3) 0.016(3) 0.030(4) -0.002(3) -0.007(3) -0.001(2)
C11 0.018(3) 0.021(3) 0.027(3) 0.009(3) -0.003(3) -0.001(2)
C12 0.015(3) 0.022(3) 0.022(3) 0.005(3) 0.001(2) 0.000(2)
C13 0.014(3) 0.028(3) 0.010(3) 0.008(2) -0.005(2) -0.005(2)
C14 0.021(3) 0.034(4) 0.024(3) 0.013(3) -0.007(3) -0.004(3)
C15 0.019(3) 0.047(4) 0.030(4) 0.022(3) -0.011(3) -0.016(3)
C16 0.016(3) 0.063(5) 0.023(4) 0.017(3) -0.002(3) 0.009(3)
C17 0.019(3) 0.055(5) 0.026(4) 0.014(3) 0.003(3) 0.007(3)
C18 0.018(3) 0.031(4) 0.022(3) 0.002(3) -0.001(2) 0.003(3)
C19 0.020(3) 0.029(3) 0.019(3) -0.008(3) -0.002(3) 0.010(3)
C20 0.028(4) 0.052(5) 0.028(4) 0.008(3) 0.006(3) 0.016(3)
C21 0.029(4) 0.105(8) 0.032(5) 0.018(5) 0.013(3) 0.020(4)
C22 0.029(4) 0.093(7) 0.041(5) 0.001(5) 0.009(4) 0.025(4)
C23 0.033(4) 0.057(5) 0.043(5) -0.009(4) -0.004(4) 0.029(4)
C24 0.027(4) 0.036(4) 0.029(4) -0.006(3) -0.006(3) 0.016(3)
C25 0.032(3) 0.013(3) 0.012(3) -0.001(2) -0.009(3) 0.000(2)
C26 0.052(4) 0.015(3) 0.009(3) -0.002(2) -0.003(3) 0.007(3)
C27 0.070(5) 0.015(3) 0.013(3) 0.000(3) -0.002(3) 0.007(3)
C28 0.068(5) 0.023(3) 0.018(4) -0.002(3) -0.008(4) -0.015(3)
C29 0.041(4) 0.033(4) 0.041(4) 0.006(4) -0.014(4) -0.012(3)
C30 0.034(4) 0.017(3) 0.031(4) -0.003(3) -0.010(3) 0.000(3)
C31 0.011(3) 0.020(3) 0.009(3) 0.004(2) 0.000(2) -0.001(2)
C32 0.015(3) 0.017(3) 0.027(3) 0.005(3) -0.003(3) 0.000(2)
C33 0.030(4) 0.012(3) 0.039(4) 0.006(3) 0.000(3) -0.004(3)
C34 0.021(3) 0.024(3) 0.028(4) -0.004(3) 0.002(3) -0.013(3)
C35 0.013(3) 0.031(3) 0.021(3) -0.005(3) 0.004(2) -0.004(2)
C36 0.012(3) 0.020(3) 0.020(3) -0.003(2) 0.000(2) 0.001(2)
C37 0.005(2) 0.015(3) 0.019(3) 0.002(2) -0.002(2) 0.000(2)
C38 0.011(3) 0.015(3) 0.024(3) 0.002(2) -0.005(2) -0.001(2)
C39 0.011(3) 0.026(3) 0.024(3) 0.000(3) -0.002(2) 0.000(2)
C40 0.014(3) 0.019(3) 0.038(4) -0.003(3) -0.003(3) 0.000(2)
C41 0.011(3) 0.016(3) 0.039(4) 0.005(3) -0.001(3) 0.001(2)
C42 0.011(3) 0.017(3) 0.022(3) 0.004(2) -0.002(2) 0.000(2)
C43 0.015(3) 0.036(4) 0.018(3) -0.002(3) 0.002(3) -0.003(3)
C44 0.011(3) 0.033(4) 0.044(4) 0.017(3) 0.001(3) 0.006(3)
C45 0.014(3) 0.037(4) 0.047(4) 0.024(3) -0.004(3) 0.006(3)
C46 0.021(3) 0.019(3) 0.022(4) 0.009(3) 0.003(3) 0.001(2)
C47 0.035(4) 0.039(4) 0.011(3) 0.005(3) 0.004(3) -0.010(3)
C48 0.038(4) 0.040(4) 0.019(4) 0.005(3) 0.008(3) 0.007(3)
C49 0.018(3) 0.017(3) 0.026(4) -0.006(3) -0.006(3) 0.004(2)
C50 0.020(3) 0.044(4) 0.049(5) -0.026(4) -0.012(3) 0.000(3)
C51 0.018(3) 0.037(4) 0.027(4) -0.011(3) 0.002(3) -0.013(3)
Ni2 0.0098(3) 0.0106(3) 0.0136(4) -0.0022(3) -0.0023(3) 0.0003(3)
Fe2 0.0111(4) 0.0084(3) 0.0104(4) -0.0003(3) 0.0001(3) -0.0007(3)
P4 0.0143(7) 0.0092(6) 0.0142(8) -0.0024(6) -0.0019(6) 0.0011(5)
P5 0.0146(7) 0.0096(6) 0.0176(8) -0.0011(6) 0.0037(6) -0.0025(5)
P6 0.0086(6) 0.0098(7) 0.0120(7) 0.0000(5) -0.0014(5) 0.0008(5)
O8 0.018(2) 0.011(2) 0.014(2) -0.0037(17) -0.0057(16) 0.0021(16)
O9 0.021(2) 0.011(2) 0.018(2) -0.0027(16) -0.0029(17) 0.0037(16)
O10 0.015(2) 0.0096(19) 0.020(2) -0.0003(16) 0.0019(17) -0.0027(15)
O11 0.0090(17) 0.0132(19) 0.015(2) -0.0037(16) 0.0000(17) 0.0010(14)
N8 0.024(2) 0.007(2) 0.009(2) 0.0026(17) 0.0000(19) 0.0012(19)
N9 0.017(2) 0.012(2) 0.013(2) -0.0041(19) -0.0042(19) 0.0004(19)
N10 0.024(3) 0.010(2) 0.014(3) 0.0015(19) 0.000(2) -0.0030(19)
N11 0.013(2) 0.015(2) 0.011(2) 0.0003(18) -0.0059(18) 0.0012(18)
N12 0.013(2) 0.019(3) 0.026(3) -0.010(2) -0.005(2) 0.0038(19)
N13 0.015(2) 0.019(3) 0.008(2) -0.006(2) -0.0001(19) -0.0007(19)
N14 0.026(3) 0.017(3) 0.018(3) 0.003(2) -0.008(2) -0.002(2)
C53 0.017(3) 0.017(3) 0.018(3) -0.003(2) 0.001(2) 0.002(2)
C54 0.018(3) 0.012(3) 0.016(3) 0.000(2) 0.002(2) 0.000(2)
C55 0.039(4) 0.013(3) 0.016(3) 0.001(2) 0.003(3) -0.004(3)
C56 0.038(4) 0.011(3) 0.013(3) 0.001(2) -0.006(3) 0.000(2)
C57 0.013(3) 0.022(3) 0.017(3) 0.001(2) -0.003(2) 0.001(2)
C58 0.017(3) 0.022(3) 0.013(3) -0.002(2) -0.004(2) -0.003(2)
C59 0.019(3) 0.008(2) 0.012(3) 0.004(2) -0.002(2) 0.003(2)
C60 0.023(3) 0.013(3) 0.023(3) -0.002(2) 0.001(3) 0.002(2)
C61 0.015(3) 0.024(3) 0.028(4) 0.006(3) 0.002(2) -0.001(2)
C62 0.023(3) 0.020(3) 0.018(3) 0.003(2) -0.006(2) -0.006(2)
C63 0.031(3) 0.015(3) 0.016(3) -0.002(2) 0.000(3) -0.001(2)
C64 0.022(3) 0.014(3) 0.009(3) 0.002(2) 0.002(2) 0.000(2)
C65 0.016(3) 0.019(3) 0.022(3) -0.008(2) -0.003(2) 0.000(2)
C66 0.019(3) 0.025(3) 0.028(4) -0.010(3) -0.005(3) 0.005(2)
C67 0.026(4) 0.039(4) 0.038(4) -0.025(3) -0.012(3) 0.010(3)
C68 0.012(3) 0.056(5) 0.047(5) -0.023(4) 0.006(3) -0.008(3)
C69 0.024(4) 0.044(4) 0.040(4) -0.012(3) 0.006(3) -0.011(3)
C70 0.023(3) 0.024(3) 0.024(3) -0.005(3) 0.001(3) -0.004(3)
C71 0.022(3) 0.014(3) 0.020(3) 0.002(2) 0.004(2) -0.001(2)
C72 0.026(3) 0.026(3) 0.030(4) -0.007(3) 0.013(3) -0.006(3)
C73 0.034(4) 0.041(4) 0.044(5) -0.011(4) 0.019(4) -0.002(3)
C74 0.025(4) 0.043(4) 0.050(5) -0.001(4) 0.019(3) -0.008(3)
C75 0.018(3) 0.024(3) 0.049(5) 0.004(3) 0.000(3) -0.005(2)
C76 0.020(3) 0.013(3) 0.033(4) -0.001(3) 0.004(3) -0.001(2)
C77 0.026(3) 0.013(3) 0.010(3) -0.001(2) 0.001(2) -0.002(2)
C78 0.023(3) 0.019(3) 0.022(3) 0.001(3) -0.001(3) -0.002(2)
C79 0.036(4) 0.012(3) 0.032(4) 0.003(3) -0.007(3) -0.007(3)
C80 0.037(4) 0.024(3) 0.016(3) 0.002(3) -0.009(3) 0.013(3)
C81 0.025(3) 0.027(3) 0.034(4) 0.008(3) 0.011(3) 0.008(3)
C82 0.026(3) 0.020(3) 0.027(4) 0.005(3) 0.010(3) -0.001(2)
C83 0.013(3) 0.010(3) 0.008(3) 0.000(2) 0.001(2) -0.001(2)
C84 0.012(3) 0.020(3) 0.017(3) 0.000(2) 0.000(2) 0.000(2)
C85 0.017(3) 0.017(3) 0.025(3) 0.003(2) 0.001(2) 0.003(2)
C86 0.017(3) 0.019(3) 0.023(3) 0.002(3) 0.001(2) 0.007(2)
C87 0.011(3) 0.023(3) 0.020(3) 0.005(3) 0.000(2) 0.002(2)
C88 0.015(3) 0.015(3) 0.016(3) 0.000(2) -0.001(2) -0.002(2)
C89 0.005(2) 0.013(3) 0.015(3) 0.000(2) -0.003(2) -0.0016(19)
C90 0.011(3) 0.014(3) 0.016(3) -0.004(2) -0.002(2) 0.000(2)
C91 0.017(3) 0.024(3) 0.011(3) 0.003(2) -0.002(2) -0.004(2)
C92 0.012(3) 0.016(3) 0.025(3) 0.007(2) 0.001(2) -0.002(2)
C93 0.016(3) 0.009(3) 0.029(4) -0.001(2) -0.003(2) -0.002(2)
C94 0.012(3) 0.013(3) 0.018(3) -0.001(2) 0.000(2) 0.004(2)
C95 0.011(3) 0.039(4) 0.046(4) 0.018(3) 0.002(3) 0.005(3)
C98 0.035(4) 0.019(3) 0.027(4) -0.010(3) -0.012(3) 0.011(3)
C101 0.023(3) 0.022(3) 0.018(3) 0.006(3) 0.000(3) -0.002(3)
S1 0.0219(7) 0.0170(7) 0.0201(8) -0.0028(6) 0.0077(6) -0.0057(6)
F1 0.0288(19) 0.0177(17) 0.040(2) -0.0006(16) 0.0112(17) -0.0080(15)
F2 0.048(2) 0.038(2) 0.026(2) -0.0136(17) -0.0054(18) -0.0082(19)
F3 0.031(2) 0.036(2) 0.044(2) 0.0069(18) -0.0026(18) 0.0095(17)
O5 0.024(2) 0.035(3) 0.038(3) -0.005(2) 0.006(2) 0.0046(19)
O6 0.055(3) 0.028(3) 0.034(3) 0.002(2) 0.024(2) -0.013(2)
O7 0.040(3) 0.022(2) 0.020(2) -0.0068(18) 0.002(2) -0.008(2)
C52 0.025(3) 0.020(3) 0.024(3) -0.002(3) 0.003(3) 0.001(2)
F4 0.068(3) 0.040(3) 0.036(2) 0.0095(19) -0.006(2) -0.017(2)
F5 0.078(4) 0.059(3) 0.077(4) 0.016(3) -0.046(3) -0.037(3)
O12 0.023(2) 0.044(3) 0.037(3) 0.000(2) 0.001(2) -0.005(2)
O13 0.090(4) 0.028(3) 0.039(3) 0.008(2) -0.020(3) -0.005(3)

loop_
_atom_type_symbol
_atom_type_description
_atom_type_scat_dispersion_real
_atom_type_scat_dispersion_imag
_atom_type_scat_source
C C 0.0033 0.0016 'International Tables Vol C Tables 4.2.6.8 and 6.1.1.4'
H H 0.0000 0.0000 'International Tables Vol C Tables 4.2.6.8 and 6.1.1.4'
F F 0.0171 0.0103 'International Tables Vol C Tables 4.2.6.8 and 6.1.1.4'
Fe Fe 0.3463 0.8444 'International Tables Vol C Tables 4.2.6.8 and 6.1.1.4'
N N 0.0061 0.0033 'International Tables Vol C Tables 4.2.6.8 and 6.1.1.4'
Ni Ni 0.3393 1.1124 'International Tables Vol C Tables 4.2.6.8 and 6.1.1.4'
O O 0.0106 0.0060 'International Tables Vol C Tables 4.2.6.8 and 6.1.1.4'
P P 0.1023 0.0942 'International Tables Vol C Tables 4.2.6.8 and 6.1.1.4'
S S 0.1246 0.1234 'International Tables Vol C Tables 4.2.6.8 and 6.1.1.4'

loop_
_geom_angle_atom_site_label_1
_geom_angle_atom_site_label_2
_geom_angle_atom_site_label_3
_geom_angle
_geom_angle_site_symmetry_1
_geom_angle_site_symmetry_3
_geom_angle_publ_flag
O1 Ni1 O3 86.71(16) . . ?
O1 Ni1 O4 87.91(15) . . ?
O3 Ni1 O4 95.30(15) . . ?
O1 Ni1 N6 175.50(19) . . ?
O3 Ni1 N6 89.13(17) . . ?
O4 Ni1 N6 90.77(16) . . ?
O1 Ni1 N5 97.72(16) . . ?
O3 Ni1 N5 89.84(17) . . ?
O4 Ni1 N5 172.60(17) . . ?
N6 Ni1 N5 83.97(17) . . ?
O1 Ni1 N7 100.70(17) . . ?
O3 Ni1 N7 169.52(17) . . ?
O4 Ni1 N7 92.40(16) . . ?
N6 Ni1 N7 83.7(2) . . ?
N5 Ni1 N7 81.87(18) . . ?
O1 Ni1 Fe1 27.09(11) . . ?
O3 Ni1 Fe1 68.84(11) . . ?
O4 Ni1 Fe1 70.45(10) . . ?
N6 Ni1 Fe1 148.76(14) . . ?
N5 Ni1 Fe1 116.52(13) . . ?
N7 Ni1 Fe1 120.69(13) . . ?
O1 Fe1 N4 103.63(18) . . ?
O1 Fe1 N3 103.47(18) . . ?
N4 Fe1 N3 108.9(2) . . ?
O1 Fe1 N2 95.60(17) . . ?
N4 Fe1 N2 118.06(19) . . ?
N3 Fe1 N2 122.8(2) . . ?
O1 Fe1 N1 174.50(17) . . ?
N4 Fe1 N1 79.50(17) . . ?
N3 Fe1 N1 79.51(17) . . ?
N2 Fe1 N1 78.91(17) . . ?
O1 Fe1 Ni1 28.56(12) . . ?
N4 Fe1 Ni1 86.72(13) . . ?
N3 Fe1 Ni1 87.71(13) . . ?
N2 Fe1 Ni1 124.09(13) . . ?
N1 Fe1 Ni1 156.93(12) . . ?
O2 P1 N2 114.6(2) . . ?
O2 P1 C13 110.6(2) . . ?
N2 P1 C13 107.6(3) . . ?
O2 P1 C7 109.6(2) . . ?
N2 P1 C7 105.7(2) . . ?
C13 P1 C7 108.6(3) . . ?
O3 P2 N3 113.3(2) . . ?
O3 P2 C25 108.2(3) . . ?
N3 P2 C25 108.2(3) . . ?
O3 P2 C19 109.6(3) . . ?
N3 P2 C19 108.9(3) . . ?
C25 P2 C19 108.6(3) . . ?
O4 P3 N4 113.8(2) . . ?
O4 P3 C31 109.8(2) . . ?
N4 P3 C31 109.2(2) . . ?
O4 P3 C37 109.1(2) . . ?
N4 P3 C37 108.7(2) . . ?
C31 P3 C37 105.9(2) . . ?
Fe1 O1 Ni1 124.3(2) . . ?
P2 O3 Ni1 146.8(2) . . ?
P3 O4 Ni1 141.7(2) . . ?
C6 N1 C2 112.2(4) . . ?
C6 N1 C4 113.4(4) . . ?
C2 N1 C4 111.7(4) . . ?
C6 N1 Fe1 104.7(3) . . ?
C2 N1 Fe1 107.0(3) . . ?
C4 N1 Fe1 107.3(3) . . ?
C1 N2 P1 113.8(3) . . ?
C1 N2 Fe1 118.1(3) . . ?
P1 N2 Fe1 128.0(3) . . ?
C3 N3 P2 118.7(4) . . ?
C3 N3 Fe1 116.9(3) . . ?
P2 N3 Fe1 122.8(3) . . ?
C5 N4 P3 119.1(4) . . ?
C5 N4 Fe1 118.0(3) . . ?
P3 N4 Fe1 122.9(2) . . ?
C43 N5 C51 108.8(5) . . ?
C43 N5 C44 111.5(5) . . ?
C51 N5 C44 111.3(5) . . ?
C43 N5 Ni1 114.0(4) . . ?
C51 N5 Ni1 103.9(3) . . ?
C44 N5 Ni1 107.1(3) . . ?
C47 N6 C46 110.8(5) . . ?
C47 N6 C45 113.4(5) . . ?
C46 N6 C45 107.9(5) . . ?
C47 N6 Ni1 109.2(4) . . ?
C46 N6 Ni1 112.4(4) . . ?
C45 N6 Ni1 103.0(4) . . ?
C50 N7 C49 110.8(5) . . ?
C50 N7 C48 111.5(5) . . ?
C49 N7 C48 108.4(5) . . ?
C50 N7 Ni1 110.3(4) . . ?
C49 N7 Ni1 114.5(4) . . ?
C48 N7 Ni1 100.9(4) . . ?
N2 C1 C2 109.4(4) . . ?
N1 C2 C1 109.3(4) . . ?
N3 C3 C4 108.9(5) . . ?
N1 C4 C3 109.2(5) . . ?
N4 C5 C6 109.2(4) . . ?
N1 C6 C5 110.7(5) . . ?
C8 C7 C12 118.9(5) . . ?
C8 C7 P1 115.7(4) . . ?
C12 C7 P1 125.2(4) . . ?
C7 C8 C9 120.4(5) . . ?
C10 C9 C8 120.6(6) . . ?
C11 C10 C9 119.3(5) . . ?
C10 C11 C12 120.9(5) . . ?
C7 C12 C11 120.0(5) . . ?
C14 C13 C18 119.1(6) . . ?
C14 C13 P1 123.0(5) . . ?
C18 C13 P1 117.5(4) . . ?
C13 C14 C15 119.7(6) . . ?
C16 C15 C14 120.2(6) . . ?
C17 C16 C15 120.0(6) . . ?
C16 C17 C18 120.6(7) . . ?
C17 C18 C13 120.3(6) . . ?
C20 C19 C24 118.4(6) . . ?
C20 C19 P2 120.4(5) . . ?
C24 C19 P2 121.1(5) . . ?
C21 C20 C19 121.3(7) . . ?
C22 C21 C20 119.5(7) . . ?
C23 C22 C21 120.8(7) . . ?
C22 C23 C24 119.7(7) . . ?
C23 C24 C19 120.4(7) . . ?
C30 C25 C26 118.5(5) . . ?
C30 C25 P2 116.4(4) . . ?
C26 C25 P2 125.0(5) . . ?
C27 C26 C25 119.5(6) . . ?
C28 C27 C26 121.3(6) . . ?
C29 C28 C27 119.6(6) . . ?
C28 C29 C30 119.7(7) . . ?
C29 C30 C25 121.5(6) . . ?
C32 C31 C36 118.9(5) . . ?
C32 C31 P3 119.1(4) . . ?
C36 C31 P3 121.9(4) . . ?
C31 C32 C33 120.0(5) . . ?
C34 C33 C32 120.2(6) . . ?
C35 C34 C33 120.6(5) . . ?
C34 C35 C36 119.8(5) . . ?
C35 C36 C31 120.4(5) . . ?
C38 C37 C42 119.7(5) . . ?
C38 C37 P3 119.4(4) . . ?
C42 C37 P3 120.4(4) . . ?
C37 C38 C39 120.7(5) . . ?
C40 C39 C38 119.1(6) . . ?
C41 C40 C39 120.9(6) . . ?
C40 C41 C42 120.2(6) . . ?
C37 C42 C41 119.3(6) . . ?
C45 C44 N5 113.6(5) . . ?
C44 C45 N6 113.2(5) . . ?
N6 C47 C48 113.7(5) . . ?
C47 C48 N7 112.2(5) . . ?
N7 C50 C51 111.5(5) . . ?
C50 C51 N5 113.4(5) . . ?
O8 Ni2 O11 88.87(15) . . ?
O8 Ni2 O10 87.68(16) . . ?
O11 Ni2 O10 93.62(15) . . ?
O8 Ni2 N13 177.56(18) . . ?
O11 Ni2 N13 90.97(16) . . ?
O10 Ni2 N13 89.90(16) . . ?
O8 Ni2 N12 96.28(17) . . ?
O11 Ni2 N12 173.10(18) . . ?
O10 Ni2 N12 91.18(17) . . ?
N13 Ni2 N12 84.09(18) . . ?
O8 Ni2 N14 98.74(17) . . ?
O11 Ni2 N14 92.59(17) . . ?
O10 Ni2 N14 171.16(17) . . ?
N13 Ni2 N14 83.70(19) . . ?
N12 Ni2 N14 82.11(19) . . ?
O8 Ni2 Fe2 26.96(11) . . ?
O11 Ni2 Fe2 71.47(11) . . ?
O10 Ni2 Fe2 69.17(11) . . ?
N13 Ni2 Fe2 151.07(13) . . ?
N12 Ni2 Fe2 114.96(13) . . ?
N14 Ni2 Fe2 118.91(14) . . ?
O8 Fe2 N10 104.22(19) . . ?
O8 Fe2 N11 102.43(17) . . ?
N10 Fe2 N11 108.94(19) . . ?
O8 Fe2 N9 95.50(17) . . ?
N10 Fe2 N9 121.08(19) . . ?
N11 Fe2 N9 120.11(19) . . ?
O8 Fe2 N8 174.57(17) . . ?
N10 Fe2 N8 79.97(18) . . ?
N11 Fe2 N8 79.16(17) . . ?
N9 Fe2 N8 79.28(17) . . ?
O8 Fe2 Ni2 28.42(12) . . ?
N10 Fe2 Ni2 87.97(14) . . ?
N11 Fe2 Ni2 86.15(13) . . ?
N9 Fe2 Ni2 123.91(13) . . ?
N8 Fe2 Ni2 156.73(11) . . ?
O9 P4 N9 114.0(2) . . ?
O9 P4 C65 109.6(2) . . ?
N9 P4 C65 109.6(3) . . ?
O9 P4 C59 109.2(2) . . ?
N9 P4 C59 106.2(2) . . ?
C65 P4 C59 108.0(3) . . ?
O10 P5 N10 113.2(2) . . ?
O10 P5 C71 110.2(2) . . ?
N10 P5 C71 109.9(3) . . ?
O10 P5 C77 108.8(2) . . ?
N10 P5 C77 108.0(3) . . ?
C71 P5 C77 106.5(3) . . ?
O11 P6 N11 113.8(2) . . ?
O11 P6 C83 108.9(2) . . ?
N11 P6 C83 111.4(2) . . ?
O11 P6 C89 109.1(2) . . ?
N11 P6 C89 108.3(2) . . ?
C83 P6 C89 105.1(2) . . ?
Fe2 O8 Ni2 124.6(2) . . ?
P5 O10 Ni2 145.5(2) . . ?
P6 O11 Ni2 141.9(2) . . ?
C58 N8 C56 113.3(4) . . ?
C58 N8 C54 112.7(4) . . ?
C56 N8 C54 112.1(4) . . ?
C58 N8 Fe2 105.2(3) . . ?
C56 N8 Fe2 106.6(3) . . ?
C54 N8 Fe2 106.2(3) . . ?
C53 N9 P4 114.5(4) . . ?
C53 N9 Fe2 117.7(3) . . ?
P4 N9 Fe2 127.5(3) . . ?
C55 N10 P5 118.9(4) . . ?
C55 N10 Fe2 116.2(3) . . ?
P5 N10 Fe2 123.1(3) . . ?
C57 N11 P6 117.9(4) . . ?
C57 N11 Fe2 118.1(3) . . ?
P6 N11 Fe2 123.7(2) . . ?
C107 N12 C95 112.0(8) . . ?
C95 N12 C96 117.6(6) . . ?
C95 N12 C103 107.8(5) . . ?
C96 N12 C103 107.7(6) . . ?
C107 N12 C96B 118.5(11) . . ?
C95 N12 C96B 93.2(7) . . ?
C107 N12 Ni2 117.0(8) . . ?
C95 N12 Ni2 113.3(4) . . ?
C96 N12 Ni2 107.4(4) . . ?
C103 N12 Ni2 101.9(4) . . ?
C96B N12 Ni2 100.1(6) . . ?
C97 N13 C98 105.9(5) . . ?
C99B N13 C98 102.3(11) . . ?
C97 N13 C99 113.5(6) . . ?
C98 N13 C99 111.1(6) . . ?
C99B N13 C97B 113.3(14) . . ?
C98 N13 C97B 119.6(9) . . ?
C97 N13 Ni2 103.5(4) . . ?
C99B N13 Ni2 100.3(11) . . ?
C98 N13 Ni2 113.3(3) . . ?
C99 N13 Ni2 109.2(4) . . ?
C97B N13 Ni2 106.4(8) . . ?
C100 N14 C101 124.1(8) . . ?
C102 N14 C101 112.2(5) . . ?
C102 N14 C105 111.2(6) . . ?
C101 N14 C105 103.8(5) . . ?
C100 N14 C106 108.1(9) . . ?
C101 N14 C106 99.9(7) . . ?
C100 N14 Ni2 108.8(7) . . ?
C102 N14 Ni2 113.2(4) . . ?
C101 N14 Ni2 115.0(4) . . ?
C105 N14 Ni2 100.4(4) . . ?
C106 N14 Ni2 96.4(6) . . ?
N9 C53 C54 109.1(5) . . ?
N8 C54 C53 110.2(4) . . ?
N10 C55 C56 108.0(5) . . ?
N8 C56 C55 108.6(5) . . ?
N11 C57 C58 108.3(4) . . ?
N8 C58 C57 110.1(4) . . ?
C64 C59 C60 118.7(5) . . ?
C64 C59 P4 126.4(4) . . ?
C60 C59 P4 114.9(4) . . ?
C61 C60 C59 121.0(5) . . ?
C60 C61 C62 120.2(6) . . ?
C61 C62 C63 119.1(5) . . ?
C62 C63 C64 120.8(5) . . ?
C59 C64 C63 120.2(5) . . ?
C66 C65 C70 119.2(6) . . ?
C66 C65 P4 120.7(5) . . ?
C70 C65 P4 119.9(4) . . ?
C67 C66 C65 120.0(6) . . ?
C68 C67 C66 120.2(6) . . ?
C67 C68 C69 120.0(6) . . ?
C70 C69 C68 120.2(7) . . ?
C69 C70 C65 120.3(6) . . ?
C76 C71 C72 119.1(6) . . ?
C76 C71 P5 120.8(4) . . ?
C72 C71 P5 120.0(5) . . ?
C73 C72 C71 119.7(6) . . ?
C74 C73 C72 120.4(6) . . ?
C75 C74 C73 120.4(6) . . ?
C74 C75 C76 119.5(6) . . ?
C75 C76 C71 120.8(6) . . ?
C78 C77 C82 118.9(5) . . ?
C78 C77 P5 125.2(5) . . ?
C82 C77 P5 115.8(4) . . ?
C77 C78 C79 119.5(6) . . ?
C80 C79 C78 121.6(6) . . ?
C79 C80 C81 119.5(6) . . ?
C82 C81 C80 119.3(6) . . ?
C81 C82 C77 121.1(6) . . ?
C84 C83 C88 118.6(5) . . ?
C84 C83 P6 119.4(4) . . ?
C88 C83 P6 122.0(4) . . ?
C83 C84 C85 121.0(5) . . ?
C86 C85 C84 119.5(5) . . ?
C85 C86 C87 120.7(5) . . ?
C86 C87 C88 119.3(5) . . ?
C87 C88 C83 120.8(5) . . ?
C94 C89 C90 118.8(5) . . ?
C94 C89 P6 120.8(4) . . ?
C90 C89 P6 119.7(4) . . ?
C91 C90 C89 119.9(5) . . ?
C90 C91 C92 120.4(5) . . ?
C93 C92 C91 120.4(5) . . ?
C92 C93 C94 119.6(5) . . ?
C89 C94 C93 120.8(5) . . ?
N12 C96 C97 110.6(7) . . ?
C97B C96B N12 103.8(13) . . ?
N13 C97 C96 111.4(7) . . ?
N13 C97B C96B 113.6(14) . . ?
N13 C99 C105 112.7(7) . . ?
N13 C99B C100 112.6(17) . . ?
N14 C100 C99B 108.9(14) . . ?
N14 C102 C103 107.4(7) . . ?
C102 C103 N12 112.9(7) . . ?
C99 C105 N14 109.3(6) . . ?
C107 C106 N14 113.7(11) . . ?
N12 C107 C106 109.2(13) . . ?
O7 S1 O6 115.9(3) . . ?
O7 S1 O5 115.7(3) . . ?
O6 S1 O5 114.3(3) . . ?
O7 S1 C52 102.8(3) . . ?
O6 S1 C52 102.5(3) . . ?
O5 S1 C52 102.9(3) . . ?
F1 C52 F2 108.0(5) . . ?
F1 C52 F3 107.1(5) . . ?
F2 C52 F3 107.2(5) . . ?
F1 C52 S1 110.9(4) . . ?
F2 C52 S1 112.3(4) . . ?
F3 C52 S1 111.1(4) . . ?
O13 S2 O14 117.0(4) . . ?
O13 S2 O12 115.7(3) . . ?
O14 S2 O12 113.9(4) . . ?
O13 S2 C108 104.2(4) . . ?
O14 S2 C108 100.9(4) . . ?
O12 S2 C108 102.1(3) . . ?
O12 S2B O14B 117.8(9) . . ?
O12 S2B O13 111.1(6) . . ?
O14B S2B O13 122.8(9) . . ?
O12 S2B C104 103.8(10) . . ?
O14B S2B C104 97.2(12) . . ?
O13 S2B C104 98.4(10) . . ?
F6B C104 F4 119(2) . . ?
F6B C104 F5 129(2) . . ?
F4 C104 F5 95.4(17) . . ?
F6B C104 S2B 109.5(18) . . ?
F4 C104 S2B 98.9(15) . . ?
F5 C104 S2B 99.5(16) . . ?
F6 C108 F5 110.1(7) . . ?
F6 C108 F4 110.4(7) . . ?
F5 C108 F4 103.4(6) . . ?
F6 C108 S2 113.3(6) . . ?
F5 C108 S2 109.3(5) . . ?
F4 C108 S2 109.9(5) . . ?

loop_
_geom_bond_atom_site_label_1
_geom_bond_atom_site_label_2
_geom_bond_distance
_geom_bond_site_symmetry_2
_geom_bond_publ_flag
Ni1 O1 1.987(4) . ?
Ni1 O3 2.087(4) . ?
Ni1 O4 2.100(4) . ?
Ni1 N6 2.109(5) . ?
Ni1 N5 2.144(4) . ?
Ni1 N7 2.152(5) . ?
Ni1 Fe1 3.4311(10) . ?
Fe1 O1 1.893(4) . ?
Fe1 N4 1.997(4) . ?
Fe1 N3 2.004(5) . ?
Fe1 N2 2.012(4) . ?
Fe1 N1 2.228(5) . ?
P1 O2 1.499(4) . ?
P1 N2 1.634(5) . ?
P1 C13 1.815(6) . ?
P1 C7 1.820(6) . ?
P2 O3 1.497(4) . ?
P2 N3 1.618(5) . ?
P2 C25 1.814(6) . ?
P2 C19 1.819(6) . ?
P3 O4 1.499(4) . ?
P3 N4 1.620(5) . ?
P3 C31 1.806(5) . ?
P3 C37 1.818(5) . ?
N1 C6 1.475(7) . ?
N1 C2 1.479(7) . ?
N1 C4 1.484(7) . ?
N2 C1 1.480(7) . ?
N3 C3 1.475(7) . ?
N4 C5 1.476(7) . ?
N5 C43 1.465(7) . ?
N5 C51 1.486(8) . ?
N5 C44 1.494(7) . ?
N6 C47 1.467(8) . ?
N6 C46 1.482(7) . ?
N6 C45 1.485(7) . ?
N7 C50 1.463(7) . ?
N7 C49 1.465(7) . ?
N7 C48 1.521(8) . ?
C1 C2 1.520(7) . ?
C3 C4 1.510(8) . ?
C5 C6 1.509(8) . ?
C7 C8 1.389(8) . ?
C7 C12 1.393(7) . ?
C8 C9 1.389(8) . ?
C9 C10 1.382(8) . ?
C10 C11 1.375(8) . ?
C11 C12 1.394(8) . ?
C13 C14 1.382(8) . ?
C13 C18 1.397(8) . ?
C14 C15 1.409(9) . ?
C15 C16 1.380(10) . ?
C16 C17 1.363(10) . ?
C17 C18 1.388(8) . ?
C19 C20 1.392(9) . ?
C19 C24 1.395(9) . ?
C20 C21 1.383(9) . ?
C21 C22 1.378(11) . ?
C22 C23 1.377(11) . ?
C23 C24 1.395(9) . ?
C25 C30 1.391(9) . ?
C25 C26 1.399(8) . ?
C26 C27 1.389(9) . ?
C27 C28 1.380(10) . ?
C28 C29 1.378(9) . ?
C29 C30 1.385(8) . ?
C31 C32 1.391(7) . ?
C31 C36 1.401(7) . ?
C32 C33 1.392(8) . ?
C33 C34 1.380(9) . ?
C34 C35 1.371(8) . ?
C35 C36 1.391(8) . ?
C37 C38 1.390(8) . ?
C37 C42 1.392(7) . ?
C38 C39 1.391(8) . ?
C39 C40 1.380(8) . ?
C40 C41 1.378(9) . ?
C41 C42 1.397(8) . ?
C44 C45 1.469(9) . ?
C47 C48 1.476(9) . ?
C50 C51 1.475(9) . ?
Ni2 O8 1.975(4) . ?
Ni2 O11 2.077(4) . ?
Ni2 O10 2.095(4) . ?
Ni2 N13 2.103(5) . ?
Ni2 N12 2.143(5) . ?
Ni2 N14 2.160(5) . ?
Ni2 Fe2 3.4150(11) . ?
Fe2 O8 1.881(4) . ?
Fe2 N10 1.995(5) . ?
Fe2 N11 2.017(5) . ?
Fe2 N9 2.021(4) . ?
Fe2 N8 2.220(4) . ?
P4 O9 1.500(4) . ?
P4 N9 1.638(5) . ?
P4 C65 1.813(6) . ?
P4 C59 1.823(6) . ?
P5 O10 1.504(4) . ?
P5 N10 1.615(5) . ?
P5 C71 1.807(6) . ?
P5 C77 1.815(6) . ?
P6 O11 1.506(4) . ?
P6 N11 1.623(5) . ?
P6 C83 1.800(5) . ?
P6 C89 1.817(5) . ?
N8 C58 1.470(7) . ?
N8 C56 1.479(7) . ?
N8 C54 1.480(7) . ?
N9 C53 1.475(7) . ?
N10 C55 1.487(7) . ?
N11 C57 1.479(7) . ?
N12 C107 1.300(16) . ?
N12 C95 1.460(8) . ?
N12 C96 1.513(10) . ?
N12 C103 1.555(11) . ?
N12 C96B 1.561(16) . ?
N13 C97 1.472(10) . ?
N13 C99B 1.48(3) . ?
N13 C98 1.478(7) . ?
N13 C99 1.497(10) . ?
N13 C97B 1.51(2) . ?
N14 C100 1.396(15) . ?
N14 C102 1.444(9) . ?
N14 C101 1.467(7) . ?
N14 C105 1.553(9) . ?
N14 C106 1.649(17) . ?
C53 C54 1.515(7) . ?
C55 C56 1.515(8) . ?
C57 C58 1.537(8) . ?
C59 C64 1.385(7) . ?
C59 C60 1.394(8) . ?
C60 C61 1.383(8) . ?
C61 C62 1.385(8) . ?
C62 C63 1.386(8) . ?
C63 C64 1.390(8) . ?
C65 C66 1.398(8) . ?
C65 C70 1.401(8) . ?
C66 C67 1.394(9) . ?
C67 C68 1.383(10) . ?
C68 C69 1.393(10) . ?
C69 C70 1.381(8) . ?
C71 C76 1.395(8) . ?
C71 C72 1.397(8) . ?
C72 C73 1.393(9) . ?
C73 C74 1.385(10) . ?
C74 C75 1.379(9) . ?
C75 C76 1.392(8) . ?
C77 C78 1.391(8) . ?
C77 C82 1.396(8) . ?
C78 C79 1.401(8) . ?
C79 C80 1.358(9) . ?
C80 C81 1.405(9) . ?
C81 C82 1.391(8) . ?
C83 C84 1.391(7) . ?
C83 C88 1.399(7) . ?
C84 C85 1.393(8) . ?
C85 C86 1.384(8) . ?
C86 C87 1.389(8) . ?
C87 C88 1.393(7) . ?
C89 C94 1.385(7) . ?
C89 C90 1.413(8) . ?
C90 C91 1.380(7) . ?
C91 C92 1.386(8) . ?
C92 C93 1.379(8) . ?
C93 C94 1.393(8) . ?
C96 C97 1.514(12) . ?
C96B C97B 1.52(3) . ?
C99 C105 1.499(12) . ?
C99B C100 1.53(3) . ?
C102 C103 1.518(12) . ?
C106 C107 1.50(2) . ?
S1 O7 1.436(4) . ?
S1 O6 1.440(4) . ?
S1 O5 1.442(4) . ?
S1 C52 1.824(6) . ?
F1 C52 1.330(7) . ?
F2 C52 1.334(7) . ?
F3 C52 1.344(7) . ?
S2 O13 1.404(5) . ?
S2 O14 1.439(7) . ?
S2 O12 1.452(5) . ?
S2 C108 1.817(8) . ?
S2B O12 1.385(9) . ?
S2B O14B 1.536(19) . ?
S2B O13 1.546(9) . ?
S2B C104 1.88(3) . ?
F4 C108 1.358(9) . ?
F4 C104 1.40(3) . ?
F5 C108 1.356(9) . ?
F5 C104 1.48(3) . ?
F6 C108 1.325(9) . ?
F6B C104 1.38(3) . ?

loop_
_geom_hbond_atom_site_label_D
_geom_hbond_atom_site_label_H
_geom_hbond_atom_site_label_A
_geom_hbond_distance_DH
_geom_hbond_distance_HA
_geom_hbond_distance_DA
_geom_hbond_angle_DHA
_geom_hbond_site_symmetry_A
O1 H1 O2 0.8499(16) 1.92(3) 2.677(5) 147(5) .
O8 H8 O9 0.8499(16) 1.793(14) 2.633(5) 169(7) .
